data_4329461
loop_
_publ_author_name
'Oliver Kluge'
'Harald Krautscheid'

_publ_section_title
;
 Trialkylphosphine-Stabilized Copper(I) Gallium(III) Phenylchalcogenolate
 Complexes: Crystal Structures and Generation of Ternary Semiconductors by
 Thermolysis
;
_journal_name_full 'Inorganic Chemistry'
_journal_page_first 6655
_journal_page_last 6666
_journal_paper_doi 10.1021/ic300278v
_journal_volume 51
_journal_year 2012
_chemical_formula_moiety 'C37 H53 Cu2 Ga P2 S4'
_chemical_formula_sum 'C37 H53 Cu2 Ga P2 S4'
_chemical_formula_weight 884.77
_chemical_name_systematic
;
 tetrakis(\m~2~-phenylsulfido)-bis(triethylphosphine)-methyl-di-copper-gallium
;
_space_group_IT_number 14
_symmetry_cell_setting monoclinic
_symmetry_Int_Tables_number 14
_symmetry_space_group_name_Hall '-P 2yn'
_symmetry_space_group_name_H-M 'P 1 21/n 1'
_atom_sites_solution_hydrogens geom
_atom_sites_solution_primary direct
_atom_sites_solution_secondary difmap
_audit_creation_method SHELXL-97
_cell_angle_alpha 90.00
_cell_angle_beta 103.841(4)
_cell_angle_gamma 90.00
_cell_formula_units_Z 4
_cell_length_a 17.0527(9)
_cell_length_b 12.6070(4)
_cell_length_c 20.2383(10)
_cell_measurement_reflns_used 29664
_cell_measurement_temperature 180(2)
_cell_measurement_theta_max 30.70
_cell_measurement_theta_min 1.91
_cell_volume 4224.6(3)
_computing_cell_refinement 'STOE X-AREA'
_computing_data_collection 'STOE X-AREA'
_computing_data_reduction 'STOE X-RED'
_computing_structure_refinement 'SHELXL-97 (Sheldrick, 1997)'
_computing_structure_solution 'SIR 92'
_diffrn_ambient_temperature 180(2)
_diffrn_detector 'image plate (34 cm diameter / schwenk)'
_diffrn_detector_area_resol_mean 6.67
_diffrn_detector_type STOE
_diffrn_measured_fraction_theta_full 0.999
_diffrn_measured_fraction_theta_max 0.999
_diffrn_measurement_details ' 236 frames, detector distance = 90 mm'
_diffrn_measurement_device '2-circle goniometer'
_diffrn_measurement_device_type 'STOE IPDS 2T'
_diffrn_measurement_method 'rotation method'
_diffrn_radiation_collimation '0.5 mm diameter, multiple pinhole'
_diffrn_radiation_monochromator 'plane graphite'
_diffrn_radiation_polarisn_norm 0
_diffrn_radiation_type 'Mo K\a'
_diffrn_radiation_wavelength 0.71073
_diffrn_reflns_av_R_equivalents 0.0276
_diffrn_reflns_av_sigmaI/netI 0.0265
_diffrn_reflns_limit_h_max 21
_diffrn_reflns_limit_h_min -20
_diffrn_reflns_limit_k_max 13
_diffrn_reflns_limit_k_min -15
_diffrn_reflns_limit_l_max 24
_diffrn_reflns_limit_l_min -24
_diffrn_reflns_number 26842
_diffrn_reflns_theta_full 26.00
_diffrn_reflns_theta_max 26.00
_diffrn_reflns_theta_min 1.92
_diffrn_source 'sealed X-ray tube, 12 x 0.4 mm long-fine focus'
_diffrn_source_current 40
_diffrn_source_power 2.00
_diffrn_source_voltage 50
_exptl_absorpt_coefficient_mu 1.928
_exptl_absorpt_correction_T_max 0.6451
_exptl_absorpt_correction_T_min 0.4129
_exptl_absorpt_correction_type integration
_exptl_absorpt_process_details 'STOE X-RED'
_exptl_crystal_colour colourless
_exptl_crystal_density_diffrn 1.391
_exptl_crystal_description needle
_exptl_crystal_F_000 1832
_exptl_crystal_size_max 0.45
_exptl_crystal_size_mid 0.3
_exptl_crystal_size_min 0.25
_refine_diff_density_max 1.056
_refine_diff_density_min -0.687
_refine_diff_density_rms 0.069
_refine_ls_extinction_method none
_refine_ls_goodness_of_fit_ref 1.054
_refine_ls_hydrogen_treatment constr
_refine_ls_matrix_type full
_refine_ls_number_parameters 419
_refine_ls_number_reflns 8305
_refine_ls_number_restraints 0
_refine_ls_restrained_S_all 1.054
_refine_ls_R_factor_all 0.0561
_refine_ls_R_factor_gt 0.0416
_refine_ls_shift/su_max 0.001
_refine_ls_shift/su_mean 0.000
_refine_ls_structure_factor_coef Fsqd
_refine_ls_weighting_details 'calc w=1/[\s^2^(Fo^2^)+(0.0651P)^2^+2.1763P] where P=(Fo^2^+2Fc^2^)/3'
_refine_ls_weighting_scheme calc
_refine_ls_wR_factor_gt 0.1105
_refine_ls_wR_factor_ref 0.1161
_reflns_number_gt 6533
_reflns_number_total 8305
_reflns_threshold_expression >2sigma(I)
_cod_data_source_file ic300278v_si_002_09.cif
_cod_data_source_block 09
_cod_original_sg_symbol_H-M 'P 21/n'
_cod_database_code 4329461

loop_
_symmetry_equiv_pos_as_xyz
'x, y, z'
'-x+1/2, y+1/2, -z+1/2'
'-x, -y, -z'
'x-1/2, -y-1/2, z-1/2'

loop_
_atom_site_label
_atom_site_type_symbol
_atom_site_fract_x
_atom_site_fract_y
_atom_site_fract_z
_atom_site_U_iso_or_equiv
_atom_site_adp_type
_atom_site_occupancy
_atom_site_symmetry_multiplicity
_atom_site_calc_flag
_atom_site_refinement_flags
Cu1 Cu 0.40398(3) 0.77516(4) 0.75649(2) 0.04858(13) Uani 1 1 d .
Cu2 Cu 0.50817(3) 0.60099(3) 0.66554(2) 0.04499(12) Uani 1 1 d .
Ga1 Ga 0.48604(2) 0.89173(3) 0.657529(19) 0.04394(11) Uani 1 1 d .
S1 S 0.35174(6) 0.89380(7) 0.66256(5) 0.0496(2) Uani 1 1 d .
S2 S 0.54408(5) 0.84399(7) 0.76908(4) 0.0444(2) Uani 1 1 d .
S3 S 0.49597(6) 0.74249(7) 0.59424(4) 0.0450(2) Uani 1 1 d .
S4 S 0.40819(6) 0.60309(7) 0.72023(4) 0.0458(2) Uani 1 1 d .
P1 P 0.35078(7) 0.79559(10) 0.84600(5) 0.0570(3) Uani 1 1 d .
P2 P 0.59605(7) 0.47091(9) 0.66822(6) 0.0588(3) Uani 1 1 d .
C1 C 0.5313(3) 1.0179(3) 0.6250(2) 0.0685(12) Uani 1 1 d .
H1A H 0.5120 1.0230 0.5765 0.103 Uiso 1 1 calc R
H1B H 0.5892 1.0131 0.6365 0.103 Uiso 1 1 calc R
H1C H 0.5150 1.0798 0.6460 0.103 Uiso 1 1 calc R
C2 C 0.3019(2) 0.8390(3) 0.58255(18) 0.0511(9) Uani 1 1 d .
C3 C 0.3046(4) 0.8923(4) 0.5230(2) 0.0826(16) Uani 1 1 d .
H9 H 0.3350 0.9540 0.5250 0.099 Uiso 1 1 calc R
C4 C 0.2620(4) 0.8536(5) 0.4603(3) 0.101(2) Uani 1 1 d .
H10 H 0.2637 0.8900 0.4207 0.121 Uiso 1 1 calc R
C5 C 0.2180(4) 0.7636(5) 0.4562(3) 0.094(2) Uani 1 1 d .
H11 H 0.1891 0.7388 0.4141 0.113 Uiso 1 1 calc R
C6 C 0.2160(3) 0.7090(4) 0.5143(3) 0.0887(18) Uani 1 1 d .
H12 H 0.1862 0.6467 0.5112 0.106 Uiso 1 1 calc R
C7 C 0.2583(3) 0.7459(4) 0.5782(3) 0.0679(12) Uani 1 1 d .
H13 H 0.2571 0.7080 0.6174 0.082 Uiso 1 1 calc R
C8 C 0.5523(2) 0.9691(3) 0.81149(16) 0.0433(8) Uani 1 1 d .
C9 C 0.6234(2) 0.9946(3) 0.85738(19) 0.0503(9) Uani 1 1 d .
H3 H 0.6667 0.9476 0.8649 0.060 Uiso 1 1 calc R
C10 C 0.6308(3) 1.0898(4) 0.8923(2) 0.0642(11) Uani 1 1 d .
H4 H 0.6789 1.1057 0.9236 0.077 Uiso 1 1 calc R
C11 C 0.5686(3) 1.1610(4) 0.8815(2) 0.0633(11) Uani 1 1 d .
H5 H 0.5745 1.2256 0.9044 0.076 Uiso 1 1 calc R
C12 C 0.4971(3) 1.1356(4) 0.8364(2) 0.0686(12) Uani 1 1 d .
H6 H 0.4540 1.1829 0.8292 0.082 Uiso 1 1 calc R
C13 C 0.4889(3) 1.0406(4) 0.8017(2) 0.0666(12) Uani 1 1 d .
H7 H 0.4402 1.0244 0.7713 0.080 Uiso 1 1 calc R
C14 C 0.5894(2) 0.7729(3) 0.57453(17) 0.0446(8) Uani 1 1 d .
C15 C 0.6623(3) 0.7772(3) 0.6239(2) 0.0598(10) Uani 1 1 d .
H15 H 0.6637 0.7613 0.6691 0.072 Uiso 1 1 calc R
C16 C 0.7319(3) 0.8052(4) 0.6052(3) 0.0742(13) Uani 1 1 d .
H16 H 0.7805 0.8090 0.6379 0.089 Uiso 1 1 calc R
C17 C 0.7299(4) 0.8278(4) 0.5379(3) 0.0814(15) Uani 1 1 d .
H17 H 0.7771 0.8464 0.5253 0.098 Uiso 1 1 calc R
C18 C 0.6594(4) 0.8225(4) 0.4906(3) 0.0802(15) Uani 1 1 d .
H18 H 0.6586 0.8366 0.4454 0.096 Uiso 1 1 calc R
C19 C 0.5893(3) 0.7970(3) 0.5078(2) 0.0596(10) Uani 1 1 d .
H19 H 0.5411 0.7957 0.4745 0.072 Uiso 1 1 calc R
C20 C 0.4455(2) 0.5360(3) 0.79919(17) 0.0431(8) Uani 1 1 d .
C21 C 0.5211(2) 0.5574(3) 0.83973(19) 0.0526(9) Uani 1 1 d .
H21 H 0.5546 0.6060 0.8253 0.063 Uiso 1 1 calc R
C22 C 0.5476(3) 0.5063(4) 0.9025(2) 0.0661(12) Uani 1 1 d .
H22 H 0.5983 0.5218 0.9301 0.079 Uiso 1 1 calc R
C23 C 0.4992(4) 0.4336(4) 0.9235(2) 0.0710(13) Uani 1 1 d .
H23 H 0.5174 0.3988 0.9648 0.085 Uiso 1 1 calc R
C24 C 0.4239(4) 0.4122(3) 0.8834(3) 0.0712(13) Uani 1 1 d .
H24 H 0.3905 0.3639 0.8982 0.085 Uiso 1 1 calc R
C25 C 0.3973(3) 0.4622(3) 0.8212(2) 0.0577(10) Uani 1 1 d .
H25 H 0.3466 0.4461 0.7939 0.069 Uiso 1 1 calc R
C26 C 0.2684(3) 0.6910(4) 0.8428(3) 0.0758(14) Uani 1 1 d .
H26A H 0.2929 0.6212 0.8485 0.091 Uiso 1 1 calc R
H26B H 0.2430 0.7029 0.8803 0.091 Uiso 1 1 calc R
C27 C 0.2054(4) 0.6941(6) 0.7773(4) 0.112(2) Uani 1 1 d .
H27A H 0.2301 0.6813 0.7401 0.169 Uiso 1 1 calc R
H27B H 0.1799 0.7626 0.7720 0.169 Uiso 1 1 calc R
H27C H 0.1655 0.6405 0.7778 0.169 Uiso 1 1 calc R
C28 C 0.2981(3) 0.9186(3) 0.8528(2) 0.0618(11) Uani 1 1 d .
H28A H 0.3377 0.9754 0.8603 0.074 Uiso 1 1 calc R
H28B H 0.2610 0.9318 0.8091 0.074 Uiso 1 1 calc R
C29 C 0.2504(3) 0.9275(4) 0.9075(3) 0.0801(15) Uani 1 1 d .
H29A H 0.2866 0.9205 0.9517 0.120 Uiso 1 1 calc R
H29B H 0.2106 0.8722 0.9012 0.120 Uiso 1 1 calc R
H29C H 0.2241 0.9953 0.9041 0.120 Uiso 1 1 calc R
C30 C 0.4130(3) 0.7647(5) 0.9291(2) 0.0792(15) Uani 1 1 d .
H30A H 0.3806 0.7709 0.9623 0.095 Uiso 1 1 calc R
H30B H 0.4308 0.6916 0.9293 0.095 Uiso 1 1 calc R
C31 C 0.4860(4) 0.8353(8) 0.9504(3) 0.132(3) Uani 1 1 d .
H31A H 0.4699 0.9081 0.9429 0.197 Uiso 1 1 calc R
H31B H 0.5242 0.8183 0.9240 0.197 Uiso 1 1 calc R
H31C H 0.5105 0.8244 0.9978 0.197 Uiso 1 1 calc R
C32 C 0.6994(4) 0.4968(6) 0.7111(4) 0.106(2) Uani 1 1 d .
H32A H 0.7274 0.4293 0.7190 0.128 Uiso 1 1 calc R
H32B H 0.7238 0.5370 0.6804 0.128 Uiso 1 1 calc R
C33 C 0.7144(4) 0.5523(7) 0.7743(3) 0.109(2) Uani 1 1 d .
H33A H 0.7714 0.5630 0.7911 0.163 Uiso 1 1 calc R
H33B H 0.6942 0.5114 0.8067 0.163 Uiso 1 1 calc R
H33C H 0.6875 0.6198 0.7678 0.163 Uiso 1 1 calc R
C34 C 0.5736(4) 0.3540(4) 0.7152(3) 0.0829(15) Uani 1 1 d .
H34A H 0.6115 0.2977 0.7123 0.099 Uiso 1 1 calc R
H34B H 0.5806 0.3723 0.7628 0.099 Uiso 1 1 calc R
C35 C 0.4870(4) 0.3138(4) 0.6866(3) 0.0949(18) Uani 1 1 d .
H35A H 0.4543 0.3313 0.7177 0.142 Uiso 1 1 calc R
H35B H 0.4877 0.2383 0.6808 0.142 Uiso 1 1 calc R
H35C H 0.4648 0.3469 0.6434 0.142 Uiso 1 1 calc R
C36 C 0.6029(5) 0.4123(5) 0.5871(3) 0.100(2) Uani 1 1 d .
H36A H 0.6454 0.3593 0.5960 0.120 Uiso 1 1 calc R
H36B H 0.5525 0.3761 0.5675 0.120 Uiso 1 1 calc R
C37 C 0.6196(4) 0.4891(4) 0.5358(3) 0.0931(17) Uani 1 1 d .
H37A H 0.6206 0.4520 0.4947 0.140 Uiso 1 1 calc R
H37B H 0.6708 0.5226 0.5535 0.140 Uiso 1 1 calc R
H37C H 0.5779 0.5420 0.5264 0.140 Uiso 1 1 calc R

loop_
_atom_site_aniso_label
_atom_site_aniso_U_11
_atom_site_aniso_U_22
_atom_site_aniso_U_33
_atom_site_aniso_U_23
_atom_site_aniso_U_13
_atom_site_aniso_U_12
Cu1 0.0573(3) 0.0465(3) 0.0438(2) 0.00118(18) 0.01572(19) 0.0080(2)
Cu2 0.0530(3) 0.0392(2) 0.0426(2) 0.00255(17) 0.01113(18) 0.00380(19)
Ga1 0.0539(2) 0.03473(19) 0.0399(2) -0.00029(15) 0.00470(16) 0.00814(17)
S1 0.0516(5) 0.0462(5) 0.0447(5) -0.0006(4) -0.0007(4) 0.0146(4)
S2 0.0472(5) 0.0413(4) 0.0402(4) -0.0041(3) 0.0019(3) 0.0102(4)
S3 0.0608(5) 0.0379(4) 0.0349(4) -0.0004(3) 0.0086(4) 0.0046(4)
S4 0.0476(5) 0.0452(5) 0.0429(4) 0.0009(4) 0.0075(4) 0.0046(4)
P1 0.0597(6) 0.0698(7) 0.0432(5) 0.0082(5) 0.0155(4) 0.0238(5)
P2 0.0633(6) 0.0483(6) 0.0694(7) 0.0091(5) 0.0250(5) 0.0121(5)
C1 0.086(3) 0.040(2) 0.079(3) 0.009(2) 0.017(2) 0.001(2)
C2 0.051(2) 0.047(2) 0.0470(19) 0.0000(16) -0.0050(16) 0.0143(17)
C3 0.103(4) 0.069(3) 0.056(3) 0.013(2) -0.019(3) -0.004(3)
C4 0.130(5) 0.098(4) 0.052(3) 0.008(3) -0.023(3) 0.011(4)
C5 0.102(4) 0.081(4) 0.070(3) -0.017(3) -0.034(3) 0.026(3)
C6 0.082(3) 0.059(3) 0.101(4) -0.016(3) -0.024(3) 0.008(3)
C7 0.061(3) 0.057(3) 0.075(3) 0.000(2) -0.005(2) 0.006(2)
C8 0.0495(19) 0.0424(18) 0.0365(16) -0.0026(14) 0.0076(14) 0.0028(15)
C9 0.047(2) 0.051(2) 0.051(2) -0.0020(16) 0.0076(16) -0.0001(17)
C10 0.064(3) 0.063(3) 0.060(2) -0.011(2) 0.003(2) -0.010(2)
C11 0.085(3) 0.052(2) 0.053(2) -0.0155(18) 0.016(2) -0.005(2)
C12 0.074(3) 0.059(3) 0.068(3) -0.018(2) 0.008(2) 0.017(2)
C13 0.061(2) 0.059(3) 0.069(3) -0.021(2) -0.007(2) 0.014(2)
C14 0.065(2) 0.0304(16) 0.0389(17) -0.0016(13) 0.0131(16) 0.0071(15)
C15 0.070(3) 0.056(2) 0.054(2) -0.0036(18) 0.015(2) 0.000(2)
C16 0.064(3) 0.061(3) 0.098(4) -0.018(3) 0.019(3) -0.001(2)
C17 0.097(4) 0.062(3) 0.105(4) -0.002(3) 0.063(4) 0.002(3)
C18 0.106(4) 0.075(3) 0.073(3) 0.013(3) 0.047(3) 0.013(3)
C19 0.083(3) 0.053(2) 0.047(2) 0.0048(17) 0.023(2) 0.011(2)
C20 0.051(2) 0.0371(17) 0.0425(17) -0.0030(14) 0.0136(15) 0.0055(15)
C21 0.057(2) 0.050(2) 0.050(2) 0.0073(17) 0.0111(17) 0.0064(18)
C22 0.077(3) 0.065(3) 0.049(2) 0.004(2) 0.003(2) 0.018(2)
C23 0.117(4) 0.050(2) 0.050(2) 0.0124(19) 0.028(3) 0.023(3)
C24 0.104(4) 0.046(2) 0.075(3) 0.012(2) 0.044(3) 0.001(2)
C25 0.067(3) 0.043(2) 0.066(2) -0.0014(18) 0.022(2) -0.0050(19)
C26 0.092(4) 0.063(3) 0.089(3) 0.003(2) 0.053(3) 0.009(3)
C27 0.086(4) 0.100(5) 0.146(6) -0.002(4) 0.016(4) -0.036(4)
C28 0.071(3) 0.049(2) 0.065(2) -0.0041(19) 0.017(2) 0.006(2)
C29 0.089(4) 0.077(3) 0.079(3) -0.012(3) 0.030(3) 0.027(3)
C30 0.075(3) 0.111(4) 0.054(2) 0.014(2) 0.017(2) 0.029(3)
C31 0.100(4) 0.240(10) 0.050(3) 0.011(4) 0.007(3) -0.072(6)
C32 0.085(4) 0.108(5) 0.122(5) -0.001(4) 0.017(4) 0.025(4)
C33 0.077(4) 0.166(7) 0.069(3) 0.008(4) -0.008(3) 0.012(4)
C34 0.103(4) 0.062(3) 0.088(3) 0.012(3) 0.030(3) 0.018(3)
C35 0.126(5) 0.062(3) 0.107(4) -0.003(3) 0.048(4) -0.012(3)
C36 0.144(6) 0.084(4) 0.087(4) 0.000(3) 0.058(4) 0.026(4)
C37 0.138(5) 0.067(3) 0.089(4) -0.014(3) 0.057(4) -0.008(3)

loop_
_atom_type_symbol
_atom_type_description
_atom_type_scat_dispersion_real
_atom_type_scat_dispersion_imag
_atom_type_scat_source
C C 0.0033 0.0016 'International Tables Vol C Tables 4.2.6.8 and 6.1.1.4'
H H 0.0000 0.0000 'International Tables Vol C Tables 4.2.6.8 and 6.1.1.4'
P P 0.1023 0.0942 'International Tables Vol C Tables 4.2.6.8 and 6.1.1.4'
S S 0.1246 0.1234 'International Tables Vol C Tables 4.2.6.8 and 6.1.1.4'
Cu Cu 0.3201 1.2651 'International Tables Vol C Tables 4.2.6.8 and 6.1.1.4'
Ga Ga 0.2307 1.6083 'International Tables Vol C Tables 4.2.6.8 and 6.1.1.4'

loop_
_exptl_crystal_face_index_h
_exptl_crystal_face_index_k
_exptl_crystal_face_index_l
_exptl_crystal_face_perp_dist
1 3 -1 0.2000
-1 0 -1 0.2830
2 -1 -3 0.1520
1 0 -1 0.1029
-1 0 1 0.1230
1 2 0 0.2581
1 0 0 0.1810
-1 0 0 0.2635
1 1 -1 0.1450
-1 1 1 0.2170
-1 0 5 0.1930
1 0 -5 0.2419
-1 -3 1 0.2210

loop_
_geom_angle_atom_site_label_1
_geom_angle_atom_site_label_2
_geom_angle_atom_site_label_3
_geom_angle
P1 Cu1 S4 114.78(5)
P1 Cu1 S1 115.05(4)
S4 Cu1 S1 111.54(4)
P1 Cu1 S2 116.29(4)
S4 Cu1 S2 104.99(4)
S1 Cu1 S2 91.65(4)
P2 Cu2 S4 125.91(4)
P2 Cu2 S3 123.77(4)
S4 Cu2 S3 109.81(4)
C1 Ga1 S3 112.99(15)
C1 Ga1 S1 118.75(15)
S3 Ga1 S1 103.79(4)
C1 Ga1 S2 115.43(14)
S3 Ga1 S2 104.97(3)
S1 Ga1 S2 99.00(4)
C2 S1 Ga1 102.58(14)
C2 S1 Cu1 118.83(13)
Ga1 S1 Cu1 81.10(3)
C8 S2 Ga1 101.84(11)
C8 S2 Cu1 108.61(13)
Ga1 S2 Cu1 79.37(3)
C14 S3 Cu2 111.20(12)
C14 S3 Ga1 97.92(11)
Cu2 S3 Ga1 107.20(4)
C20 S4 Cu2 106.59(12)
C20 S4 Cu1 101.15(11)
Cu2 S4 Cu1 104.73(4)
C30 P1 C28 107.8(2)
C30 P1 C26 98.4(3)
C28 P1 C26 102.6(2)
C30 P1 Cu1 118.05(17)
C28 P1 Cu1 117.78(16)
C26 P1 Cu1 109.34(16)
C32 P2 C36 103.9(3)
C32 P2 C34 101.3(3)
C36 P2 C34 101.8(3)
C32 P2 Cu2 117.2(2)
C36 P2 Cu2 117.7(2)
C34 P2 Cu2 112.49(19)
C7 C2 C3 119.0(4)
C7 C2 S1 121.4(3)
C3 C2 S1 119.6(3)
C2 C3 C4 120.2(5)
C5 C4 C3 120.8(6)
C4 C5 C6 119.8(5)
C5 C6 C7 120.8(5)
C2 C7 C6 119.4(5)
C9 C8 C13 118.4(3)
C9 C8 S2 119.1(3)
C13 C8 S2 122.5(3)
C8 C9 C10 120.3(4)
C11 C10 C9 121.1(4)
C10 C11 C12 119.0(4)
C11 C12 C13 120.4(4)
C12 C13 C8 120.8(4)
C19 C14 C15 118.8(4)
C19 C14 S3 118.4(3)
C15 C14 S3 122.7(3)
C16 C15 C14 119.4(4)
C15 C16 C17 120.3(5)
C18 C17 C16 119.7(5)
C17 C18 C19 121.4(5)
C18 C19 C14 120.3(5)
C21 C20 C25 118.9(4)
C21 C20 S4 121.4(3)
C25 C20 S4 119.6(3)
C20 C21 C22 120.2(4)
C23 C22 C21 120.2(4)
C22 C23 C24 119.9(4)
C23 C24 C25 120.2(4)
C20 C25 C24 120.6(4)
C27 C26 P1 112.2(4)
C29 C28 P1 118.5(3)
C31 C30 P1 113.6(4)
C33 C32 P2 117.7(5)
C35 C34 P2 111.6(4)
C37 C36 P2 115.1(4)

loop_
_geom_bond_atom_site_label_1
_geom_bond_atom_site_label_2
_geom_bond_distance
Cu1 P1 2.2264(11)
Cu1 S4 2.2967(10)
Cu1 S1 2.4154(10)
Cu1 S2 2.4969(11)
Cu2 P2 2.2134(12)
Cu2 S4 2.2441(11)
Cu2 S3 2.2724(9)
Ga1 C1 1.950(4)
Ga1 S3 2.3050(9)
Ga1 S1 2.3167(11)
Ga1 S2 2.3172(9)
S1 C2 1.778(4)
S2 C8 1.785(4)
S3 C14 1.774(4)
S4 C20 1.786(3)
P1 C30 1.803(5)
P1 C28 1.814(4)
P1 C26 1.916(5)
P2 C32 1.799(6)
P2 C36 1.829(6)
P2 C34 1.843(5)
C2 C7 1.381(6)
C2 C3 1.391(6)
C3 C4 1.391(7)
C4 C5 1.352(9)
C5 C6 1.368(9)
C6 C7 1.402(7)
C8 C9 1.378(5)
C8 C13 1.385(5)
C9 C10 1.383(6)
C10 C11 1.367(6)
C11 C12 1.374(6)
C12 C13 1.378(6)
C14 C19 1.384(5)
C14 C15 1.398(6)
C15 C16 1.376(7)
C16 C17 1.385(8)
C17 C18 1.347(8)
C18 C19 1.361(7)
C20 C21 1.379(5)
C20 C25 1.383(5)
C21 C22 1.400(5)
C22 C23 1.367(7)
C23 C24 1.372(7)
C24 C25 1.385(6)
C26 C27 1.494(8)
C28 C29 1.527(7)
C30 C31 1.507(8)
C32 C33 1.427(9)
C34 C35 1.538(8)
C36 C37 1.495(8)
